data_7238242
loop_
_publ_author_name
'Li, Guoliang'
'L\"u, Jian'
'Li, Xinfa'
'Yang, Hongxun'
'Xu, Bo'
'Cao, Rong'

_publ_section_title
;
 Coordination polymers of 1,4-piperazinedipropionic acid: domination by
 flexibility, coordination, and/or configuration?
;
_journal_issue 11
_journal_name_full CrystEngComm
_journal_page_first 3780
_journal_paper_doi 10.1039/c002264k
_journal_volume 12
_journal_year 2010
_chemical_formula_sum 'C10 H22 Cu N2 O7'
_chemical_formula_weight 345.84
_space_group_IT_number 4
_space_group_name_Hall 'P 2yb'
_space_group_name_H-M_alt 'P 1 21 1'
_symmetry_cell_setting monoclinic
_symmetry_space_group_name_H-M 'P 1 21 1'
_atom_sites_solution_hydrogens geom
_atom_sites_solution_primary direct
_atom_sites_solution_secondary difmap
_audit_creation_method SHELXL-97
_cell_angle_alpha 90.00
_cell_angle_beta 98.489(11)
_cell_angle_gamma 90.00
_cell_formula_units_Z 2
_cell_length_a 9.955(8)
_cell_length_b 7.032(5)
_cell_length_c 10.184(8)
_cell_measurement_reflns_used 2252
_cell_measurement_temperature 298(2)
_cell_measurement_theta_max 27.4680
_cell_measurement_theta_min 3.5569
_cell_volume 705.1(9)
_computing_structure_refinement 'SHELXL-97 (Sheldrick, 1997)'
_computing_structure_solution 'SHELXS-97 (Sheldrick, 1990)'
_diffrn_ambient_temperature 298(2)
_diffrn_detector_area_resol_mean 14.6306
_diffrn_measured_fraction_theta_full 0.990
_diffrn_measured_fraction_theta_max 0.990
_diffrn_measurement_device_type 'mini mercury'
_diffrn_measurement_method CCD_Profile_fitting
_diffrn_radiation_monochromator graphite
_diffrn_radiation_source 'fine-focus sealed tube'
_diffrn_radiation_type MoK\a
_diffrn_radiation_wavelength 0.71073
_diffrn_reflns_av_R_equivalents 0.0354
_diffrn_reflns_av_sigmaI/netI 0.0668
_diffrn_reflns_limit_h_max 12
_diffrn_reflns_limit_h_min -12
_diffrn_reflns_limit_k_max 8
_diffrn_reflns_limit_k_min -8
_diffrn_reflns_limit_l_max 13
_diffrn_reflns_limit_l_min -13
_diffrn_reflns_number 5382
_diffrn_reflns_theta_full 27.47
_diffrn_reflns_theta_max 27.47
_diffrn_reflns_theta_min 3.56
_diffrn_standards_number 1729
_exptl_absorpt_coefficient_mu 1.581
_exptl_absorpt_correction_T_max 0.7973
_exptl_absorpt_correction_T_min 0.6075
_exptl_absorpt_correction_type none
_exptl_crystal_colour blue
_exptl_crystal_density_diffrn 1.629
_exptl_crystal_density_method 'not measured'
_exptl_crystal_description block
_exptl_crystal_F_000 362
_exptl_crystal_size_max 0.35
_exptl_crystal_size_mid 0.18
_exptl_crystal_size_min 0.15
_refine_diff_density_max 0.497
_refine_diff_density_min -0.524
_refine_diff_density_rms 0.063
_refine_ls_abs_structure_details 'Flack H D (1983), Acta Cryst. A39, 876-881'
_refine_ls_abs_structure_Flack 0.027(13)
_refine_ls_extinction_method none
_refine_ls_goodness_of_fit_ref 1.021
_refine_ls_hydrogen_treatment mixed
_refine_ls_matrix_type full
_refine_ls_number_parameters 199
_refine_ls_number_reflns 3016
_refine_ls_number_restraints 10
_refine_ls_restrained_S_all 1.020
_refine_ls_R_factor_all 0.0365
_refine_ls_R_factor_gt 0.0339
_refine_ls_shift/su_max 0.005
_refine_ls_shift/su_mean 0.000
_refine_ls_structure_factor_coef Fsqd
_refine_ls_weighting_details 'calc w=1/[\s^2^(Fo^2^)+(0.0135P)^2^+0.0000P] where P=(Fo^2^+2Fc^2^)/3'
_refine_ls_weighting_scheme calc
_refine_ls_wR_factor_gt 0.0659
_refine_ls_wR_factor_ref 0.0672
_reflns_number_gt 2799
_reflns_number_total 3016
_reflns_threshold_expression >2sigma(I)
_cod_data_source_file c002264k.txt
_cod_data_source_block 3
_cod_original_sg_symbol_H-M P21
_cod_database_code 7238242

loop_
_symmetry_equiv_pos_as_xyz
'x, y, z'
'-x, y+1/2, -z'

loop_
_atom_site_label
_atom_site_type_symbol
_atom_site_fract_x
_atom_site_fract_y
_atom_site_fract_z
_atom_site_U_iso_or_equiv
_atom_site_adp_type
_atom_site_occupancy
_atom_site_symmetry_multiplicity
_atom_site_calc_flag
_atom_site_refinement_flags
Cu1 Cu 0.60919(3) 0.66002(6) 0.30111(3) 0.02284(10) Uani 1 1 d .
N1 N 0.7733(2) 0.7832(4) 0.4089(2) 0.0241(6) Uani 1 1 d .
N2 N 0.7704(2) 0.5706(4) 0.2207(2) 0.0209(5) Uani 1 1 d .
C1 C 0.4940(3) 0.8417(5) 0.5119(3) 0.0313(8) Uani 1 1 d .
C2 C 0.6346(3) 0.8287(6) 0.5916(3) 0.0359(9) Uani 1 1 d .
H2A H 0.6545 0.6964 0.6134 0.043 Uiso 1 1 calc R
H2B H 0.6352 0.8973 0.6743 0.043 Uiso 1 1 calc R
C3 C 0.7469(3) 0.9081(6) 0.5199(3) 0.0353(9) Uani 1 1 d .
H3A H 0.7208 1.0335 0.4854 0.042 Uiso 1 1 calc R
H3B H 0.8296 0.9213 0.5827 0.042 Uiso 1 1 calc R
C4 C 0.8668(3) 0.6219(5) 0.4513(3) 0.0275(8) Uani 1 1 d .
H4A H 0.8407 0.5603 0.5289 0.033 Uiso 1 1 calc R
H4B H 0.9592 0.6677 0.4735 0.033 Uiso 1 1 calc R
C5 C 0.8568(3) 0.4810(5) 0.3350(3) 0.0294(8) Uani 1 1 d .
H5A H 0.9464 0.4543 0.3129 0.035 Uiso 1 1 calc R
H5B H 0.8166 0.3624 0.3585 0.035 Uiso 1 1 calc R
C6 C 0.8298(3) 0.8872(5) 0.3034(3) 0.0326(9) Uani 1 1 d .
H6A H 0.9189 0.9374 0.3376 0.039 Uiso 1 1 calc R
H6B H 0.7710 0.9925 0.2715 0.039 Uiso 1 1 calc R
C7 C 0.8401(3) 0.7469(5) 0.1908(3) 0.0272(7) Uani 1 1 d .
H7A H 0.7974 0.7997 0.1069 0.033 Uiso 1 1 calc R
H7B H 0.9346 0.7208 0.1845 0.033 Uiso 1 1 calc R
C8 C 0.7386(3) 0.4411(5) 0.1070(3) 0.0288(7) Uani 1 1 d .
H8A H 0.7118 0.3188 0.1388 0.035 Uiso 1 1 calc R
H8B H 0.8199 0.4218 0.0666 0.035 Uiso 1 1 calc R
C9 C 0.6258(3) 0.5143(5) 0.0019(3) 0.0308(8) Uani 1 1 d .
H9A H 0.6525 0.6385 -0.0268 0.037 Uiso 1 1 calc R
H9B H 0.6194 0.4301 -0.0742 0.037 Uiso 1 1 calc R
C10 C 0.4863(3) 0.5321(4) 0.0416(3) 0.0262(7) Uani 1 1 d .
O1 O 0.3974(2) 0.8980(4) 0.5659(2) 0.0390(6) Uani 1 1 d .
O2 O 0.4764(2) 0.7936(3) 0.38889(19) 0.0351(6) Uani 1 1 d .
O3 O 0.47206(19) 0.5778(3) 0.16037(18) 0.0287(5) Uani 1 1 d .
O4 O 0.3853(2) 0.5058(4) -0.0446(2) 0.0395(6) Uani 1 1 d .
O5W O 0.9422(3) 0.6604(5) 0.8569(2) 0.0580(6) Uani 1 1 d D
H5WB H 0.977(4) 0.612(5) 0.929(2) 0.087 Uiso 1 1 d D
H5WA H 0.882(3) 0.584(5) 0.822(3) 0.087 Uiso 1 1 d D
O6W O 0.8054(2) 0.3328(4) 0.7281(2) 0.0501(7) Uani 1 1 d D
H6WB H 0.828(3) 0.249(4) 0.786(3) 0.075 Uiso 1 1 d D
H6WA H 0.7213(14) 0.319(6) 0.701(3) 0.075 Uiso 1 1 d D
O7W O 0.8539(3) 0.0398(4) 0.9245(3) 0.0443(6) Uani 1 1 d D
H7WB H 0.877(3) -0.062(3) 0.892(4) 0.067 Uiso 1 1 d D
H7WA H 0.780(2) 0.017(5) 0.954(4) 0.067 Uiso 1 1 d D

loop_
_atom_site_aniso_label
_atom_site_aniso_U_11
_atom_site_aniso_U_22
_atom_site_aniso_U_33
_atom_site_aniso_U_23
_atom_site_aniso_U_13
_atom_site_aniso_U_12
Cu1 0.01641(16) 0.0260(2) 0.02516(16) -0.00350(19) -0.00005(11) 0.00119(19)
N1 0.0217(13) 0.0262(15) 0.0227(11) -0.0038(11) -0.0019(10) 0.0012(11)
N2 0.0194(13) 0.0191(13) 0.0239(12) -0.0002(11) 0.0019(10) 0.0001(11)
C1 0.0274(16) 0.033(2) 0.0333(16) -0.0092(17) 0.0036(13) -0.0003(17)
C2 0.0288(17) 0.049(2) 0.0275(16) -0.0094(16) -0.0024(13) 0.0107(17)
C3 0.0231(17) 0.043(2) 0.0374(18) -0.0156(17) -0.0045(14) 0.0034(16)
C4 0.0186(13) 0.037(2) 0.0258(13) 0.0058(15) -0.0020(10) 0.0063(14)
C5 0.0233(17) 0.030(2) 0.0331(18) 0.0083(16) 0.0002(13) 0.0109(15)
C6 0.0322(19) 0.033(2) 0.0315(18) -0.0011(16) 0.0002(14) -0.0087(16)
C7 0.0280(17) 0.0256(18) 0.0273(15) 0.0053(14) 0.0018(12) -0.0048(15)
C8 0.0277(17) 0.0252(18) 0.0331(17) -0.0081(14) 0.0034(13) 0.0031(14)
C9 0.0341(18) 0.032(2) 0.0248(15) -0.0089(15) 0.0004(13) -0.0016(16)
C10 0.0296(17) 0.0151(17) 0.0319(16) -0.0005(14) -0.0026(13) -0.0017(14)
O1 0.0252(12) 0.0484(17) 0.0443(13) -0.0188(12) 0.0082(10) 0.0020(11)
O2 0.0229(11) 0.0509(16) 0.0306(11) -0.0107(12) 0.0007(9) 0.0075(11)
O3 0.0187(11) 0.0399(14) 0.0269(11) -0.0023(10) 0.0013(8) -0.0030(9)
O4 0.0304(13) 0.0476(17) 0.0360(12) -0.0081(12) -0.0100(10) -0.0029(12)
O5W 0.0559(17) 0.0550(17) 0.0608(16) -0.002(2) 0.0004(12) -0.005(2)
O6W 0.0359(15) 0.058(2) 0.0524(16) 0.0147(14) -0.0067(12) -0.0099(14)
O7W 0.0408(16) 0.0408(16) 0.0533(16) 0.0084(14) 0.0134(12) 0.0035(13)

loop_
_atom_type_symbol
_atom_type_description
_atom_type_scat_dispersion_real
_atom_type_scat_dispersion_imag
_atom_type_scat_source
C C 0.0033 0.0016 'International Tables Vol C Tables 4.2.6.8 and 6.1.1.4'
H H 0.0000 0.0000 'International Tables Vol C Tables 4.2.6.8 and 6.1.1.4'
Cu Cu 0.3201 1.2651 'International Tables Vol C Tables 4.2.6.8 and 6.1.1.4'
N N 0.0061 0.0033 'International Tables Vol C Tables 4.2.6.8 and 6.1.1.4'
O O 0.0106 0.0060 'International Tables Vol C Tables 4.2.6.8 and 6.1.1.4'

loop_
_geom_angle_atom_site_label_1
_geom_angle_atom_site_label_2
_geom_angle_atom_site_label_3
_geom_angle
_geom_angle_site_symmetry_3
O3 Cu1 O2 91.83(10) .
O3 Cu1 N2 97.16(11) .
O2 Cu1 N2 167.95(10) .
O3 Cu1 N1 164.48(9) .
O2 Cu1 N1 95.34(11) .
N2 Cu1 N1 74.05(11) .
O3 Cu1 O1 96.90(10) 2_646
O2 Cu1 O1 92.04(10) 2_646
N2 Cu1 O1 94.80(10) 2_646
N1 Cu1 O1 96.58(10) 2_646
C6 N1 C3 112.9(3) .
C6 N1 C4 107.4(2) .
C3 N1 C4 113.7(2) .
C6 N1 Cu1 100.44(18) .
C3 N1 Cu1 116.53(19) .
C4 N1 Cu1 104.55(19) .
C8 N2 C7 114.3(2) .
C8 N2 C5 112.8(2) .
C7 N2 C5 106.5(2) .
C8 N2 Cu1 115.01(19) .
C7 N2 Cu1 104.46(18) .
C5 N2 Cu1 102.65(18) .
O1 C1 O2 120.8(3) .
O1 C1 C2 119.9(3) .
O2 C1 C2 119.3(3) .
C1 C2 C3 113.9(3) .
C1 C2 H2A 108.8 .
C3 C2 H2A 108.8 .
C1 C2 H2B 108.8 .
C3 C2 H2B 108.8 .
H2A C2 H2B 107.7 .
N1 C3 C2 111.8(3) .
N1 C3 H3A 109.3 .
C2 C3 H3A 109.3 .
N1 C3 H3B 109.3 .
C2 C3 H3B 109.3 .
H3A C3 H3B 107.9 .
N1 C4 C5 107.5(2) .
N1 C4 H4A 110.2 .
C5 C4 H4A 110.2 .
N1 C4 H4B 110.2 .
C5 C4 H4B 110.2 .
H4A C4 H4B 108.5 .
N2 C5 C4 107.2(3) .
N2 C5 H5A 110.3 .
C4 C5 H5A 110.3 .
N2 C5 H5B 110.3 .
C4 C5 H5B 110.3 .
H5A C5 H5B 108.5 .
N1 C6 C7 107.5(3) .
N1 C6 H6A 110.2 .
C7 C6 H6A 110.2 .
N1 C6 H6B 110.2 .
C7 C6 H6B 110.2 .
H6A C6 H6B 108.5 .
N2 C7 C6 107.6(2) .
N2 C7 H7A 110.2 .
C6 C7 H7A 110.2 .
N2 C7 H7B 110.2 .
C6 C7 H7B 110.2 .
H7A C7 H7B 108.5 .
N2 C8 C9 113.3(3) .
N2 C8 H8A 108.9 .
C9 C8 H8A 108.9 .
N2 C8 H8B 108.9 .
C9 C8 H8B 108.9 .
H8A C8 H8B 107.7 .
C10 C9 C8 116.9(3) .
C10 C9 H9A 108.1 .
C8 C9 H9A 108.1 .
C10 C9 H9B 108.1 .
C8 C9 H9B 108.1 .
H9A C9 H9B 107.3 .
O4 C10 O3 120.8(3) .
O4 C10 C9 118.5(3) .
O3 C10 C9 120.6(3) .
C1 O1 Cu1 127.6(2) 2_656
C1 O2 Cu1 124.9(2) .
C10 O3 Cu1 128.06(19) .
H5WB O5W H5WA 106.7(17) .
H6WB O6W H6WA 107.1(16) .
H7WB O7W H7WA 106.8(16) .

loop_
_geom_bond_atom_site_label_1
_geom_bond_atom_site_label_2
_geom_bond_distance
_geom_bond_site_symmetry_2
Cu1 O3 1.917(2) .
Cu1 O2 1.943(2) .
Cu1 N2 2.007(3) .
Cu1 N1 2.023(3) .
Cu1 O1 2.293(3) 2_646
N1 C6 1.478(4) .
N1 C3 1.485(4) .
N1 C4 1.490(4) .
N2 C8 1.471(4) .
N2 C7 1.474(4) .
N2 C5 1.482(4) .
C1 O1 1.241(4) .
C1 O2 1.285(4) .
C1 C2 1.513(4) .
C2 C3 1.528(5) .
C2 H2A 0.9700 .
C2 H2B 0.9700 .
C3 H3A 0.9700 .
C3 H3B 0.9700 .
C4 C5 1.536(4) .
C4 H4A 0.9700 .
C4 H4B 0.9700 .
C5 H5A 0.9700 .
C5 H5B 0.9700 .
C6 C7 1.527(5) .
C6 H6A 0.9700 .
C6 H6B 0.9700 .
C7 H7A 0.9700 .
C7 H7B 0.9700 .
C8 C9 1.522(4) .
C8 H8A 0.9700 .
C8 H8B 0.9700 .
C9 C10 1.508(4) .
C9 H9A 0.9700 .
C9 H9B 0.9700 .
C10 O4 1.247(3) .
C10 O3 1.279(3) .
O1 Cu1 2.293(3) 2_656
O5W H5WB 0.836(10) .
O5W H5WA 0.845(10) .
O6W H6WB 0.839(10) .
O6W H6WA 0.849(10) .
O7W H7WB 0.837(10) .
O7W H7WA 0.846(10) .

loop_
_geom_torsion_atom_site_label_1
_geom_torsion_atom_site_label_2
_geom_torsion_atom_site_label_3
_geom_torsion_atom_site_label_4
_geom_torsion
_geom_torsion_site_symmetry_1
_geom_torsion_site_symmetry_4
O3 Cu1 N1 C6 0.7(5) . .
O2 Cu1 N1 C6 -116.45(19) . .
N2 Cu1 N1 C6 57.73(19) . .
O1 Cu1 N1 C6 150.86(19) 2_646 .
O3 Cu1 N1 C3 123.1(4) . .
O2 Cu1 N1 C3 5.9(2) . .
N2 Cu1 N1 C3 -179.9(2) . .
O1 Cu1 N1 C3 -86.8(2) 2_646 .
O3 Cu1 N1 C4 -110.5(4) . .
O2 Cu1 N1 C4 132.35(17) . .
N2 Cu1 N1 C4 -53.47(17) . .
O1 Cu1 N1 C4 39.67(18) 2_646 .
O3 Cu1 N2 C8 -13.3(2) . .
O2 Cu1 N2 C8 -151.2(4) . .
N1 Cu1 N2 C8 179.8(2) . .
O1 Cu1 N2 C8 84.3(2) 2_646 .
O3 Cu1 N2 C7 112.84(18) . .
O2 Cu1 N2 C7 -25.2(5) . .
N1 Cu1 N2 C7 -54.09(18) . .
O1 Cu1 N2 C7 -149.58(18) 2_646 .
O3 Cu1 N2 C5 -136.16(19) . .
O2 Cu1 N2 C5 85.8(5) . .
N1 Cu1 N2 C5 56.91(19) . .
O1 Cu1 N2 C5 -38.58(19) 2_646 .
O1 C1 C2 C3 -135.2(3) . .
O2 C1 C2 C3 45.0(4) . .
C6 N1 C3 C2 153.8(3) . .
C4 N1 C3 C2 -83.5(3) . .
Cu1 N1 C3 C2 38.3(3) . .
C1 C2 C3 N1 -71.5(4) . .
C6 N1 C4 C5 -67.9(3) . .
C3 N1 C4 C5 166.4(3) . .
Cu1 N1 C4 C5 38.2(3) . .
C8 N2 C5 C4 -173.0(3) . .
C7 N2 C5 C4 60.9(3) . .
Cu1 N2 C5 C4 -48.6(3) . .
N1 C4 C5 N2 6.4(3) . .
C3 N1 C6 C7 -175.0(2) . .
C4 N1 C6 C7 58.8(3) . .
Cu1 N1 C6 C7 -50.2(3) . .
C8 N2 C7 C6 164.3(2) . .
C5 N2 C7 C6 -70.5(3) . .
Cu1 N2 C7 C6 37.7(3) . .
N1 C6 C7 N2 8.7(3) . .
C7 N2 C8 C9 -71.1(3) . .
C5 N2 C8 C9 167.1(3) . .
Cu1 N2 C8 C9 49.8(3) . .
N2 C8 C9 C10 -65.4(4) . .
C8 C9 C10 O4 -147.8(3) . .
C8 C9 C10 O3 33.9(4) . .
O2 C1 O1 Cu1 -132.9(3) . 2_656
C2 C1 O1 Cu1 47.2(4) . 2_656
O1 C1 O2 Cu1 -168.0(2) . .
C2 C1 O2 Cu1 11.9(4) . .
O3 Cu1 O2 C1 159.9(3) . .
N2 Cu1 O2 C1 -61.8(6) . .
N1 Cu1 O2 C1 -33.9(3) . .
O1 Cu1 O2 C1 62.9(3) 2_646 .
O4 C10 O3 Cu1 -170.3(2) . .
C9 C10 O3 Cu1 8.0(4) . .
O2 Cu1 O3 C10 155.2(3) . .
N2 Cu1 O3 C10 -16.8(3) . .
N1 Cu1 O3 C10 37.6(5) . .
O1 Cu1 O3 C10 -112.5(3) 2_646 .
